data_2231419
loop_
_publ_author_name
'Aliyeva, Khatira N.'
'Maharramov, Abel M.'
'Allahverdiyev, Mirze A.'
'Gurbanov, Atash V.'
'Brito, Iv\'an'

_publ_section_title
;
 4,6-Dihydroxy-4,6-dimethyl-1,3-diazinane-2-thione
;
_journal_coeditor_code BT5602
_journal_issue 9
_journal_name_full 'Acta Crystallographica Section E'
_journal_page_first o2293
_journal_paper_doi 10.1107/S160053681103145X
_journal_volume 67
_journal_year 2011
_chemical_formula_iupac 'C6 H12 N2 O2 S'
_chemical_formula_moiety 'C6 H12 N2 O2 S'
_chemical_formula_sum 'C6 H12 N2 O2 S'
_chemical_formula_weight 176.24
_chemical_name_systematic
;
4,6-Dihydroxy-4,6-dimethyl-1,3-diazinane-2-thione
;
_space_group_IT_number 2
_symmetry_cell_setting triclinic
_symmetry_space_group_name_Hall '-P 1'
_symmetry_space_group_name_H-M 'P -1'
_atom_sites_solution_hydrogens difmap
_atom_sites_solution_primary direct
_atom_sites_solution_secondary difmap
_audit_creation_method SHELXL-97
_cell_angle_alpha 74.8120(10)
_cell_angle_beta 88.6700(10)
_cell_angle_gamma 79.7080(10)
_cell_formula_units_Z 2
_cell_length_a 5.2425(4)
_cell_length_b 8.7047(6)
_cell_length_c 9.4370(7)
_cell_measurement_reflns_used 2799
_cell_measurement_temperature 296(2)
_cell_measurement_theta_max 28.35
_cell_measurement_theta_min 2.24
_cell_volume 408.80(5)
_computing_cell_refinement 'SAINT-Plus (Bruker, 2001)'
_computing_data_collection 'APEX2 (Bruker, 2005)'
_computing_data_reduction 'SAINT-Plus (Bruker, 2001)'
_computing_molecular_graphics 'OLEX2 (Dolomanov <i>et al.</i>, 2009)'
_computing_publication_material 'SHELXTL (Sheldrick, 2008)'
_computing_structure_refinement 'SHELXTL (Sheldrick, 2008)'
_computing_structure_solution 'SHELXTL (Sheldrick, 2008)'
_diffrn_ambient_temperature 296(2)
_diffrn_measured_fraction_theta_full 0.989
_diffrn_measured_fraction_theta_max 0.989
_diffrn_measurement_device_type 'Bruker APEXII CCD'
_diffrn_measurement_method '\f and \w'
_diffrn_radiation_monochromator graphite
_diffrn_radiation_source 'fine-focus sealed tube'
_diffrn_radiation_type MoK\a
_diffrn_radiation_wavelength 0.71073
_diffrn_reflns_av_R_equivalents 0.0117
_diffrn_reflns_av_sigmaI/netI 0.0143
_diffrn_reflns_limit_h_max 6
_diffrn_reflns_limit_h_min -6
_diffrn_reflns_limit_k_max 11
_diffrn_reflns_limit_k_min -11
_diffrn_reflns_limit_l_max 12
_diffrn_reflns_limit_l_min -12
_diffrn_reflns_number 4260
_diffrn_reflns_theta_full 27.00
_diffrn_reflns_theta_max 27.00
_diffrn_reflns_theta_min 2.24
_exptl_absorpt_coefficient_mu 0.349
_exptl_absorpt_correction_T_max 0.9335
_exptl_absorpt_correction_T_min 0.9026
_exptl_absorpt_correction_type multi-scan
_exptl_absorpt_process_details '(SADABS; Sheldrick, 2003)'
_exptl_crystal_colour colourless
_exptl_crystal_density_diffrn 1.432
_exptl_crystal_density_method 'not measured'
_exptl_crystal_description needle
_exptl_crystal_F_000 188
_exptl_crystal_size_max 0.30
_exptl_crystal_size_mid 0.20
_exptl_crystal_size_min 0.20
_refine_diff_density_max 0.358
_refine_diff_density_min -0.172
_refine_ls_extinction_method none
_refine_ls_goodness_of_fit_ref 1.001
_refine_ls_hydrogen_treatment constr
_refine_ls_matrix_type full
_refine_ls_number_parameters 102
_refine_ls_number_reflns 1760
_refine_ls_number_restraints 0
_refine_ls_restrained_S_all 1.001
_refine_ls_R_factor_all 0.0331
_refine_ls_R_factor_gt 0.0286
_refine_ls_shift/su_max 0.001
_refine_ls_shift/su_mean 0.000
_refine_ls_structure_factor_coef Fsqd
_refine_ls_weighting_details 'calc w=1/[\s^2^(Fo^2^)+(0.0543P)^2^+0.0583P] where P=(Fo^2^+2Fc^2^)/3'
_refine_ls_weighting_scheme calc
_refine_ls_wR_factor_gt 0.0768
_refine_ls_wR_factor_ref 0.0801
_reflns_number_gt 1557
_reflns_number_total 1760
_reflns_threshold_expression I>2\s(I)
_cod_data_source_file bt5602.cif
_cod_data_source_block I
_cod_database_code 2231419
_cod_database_fobs_code 2231419

loop_
_symmetry_equiv_pos_as_xyz
'x, y, z'
'-x, -y, -z'

loop_
_atom_site_type_symbol
_atom_site_label
_atom_site_fract_x
_atom_site_fract_y
_atom_site_fract_z
_atom_site_U_iso_or_equiv
_atom_site_adp_type
_atom_site_calc_flag
_atom_site_refinement_flags
_atom_site_occupancy
_atom_site_symmetry_multiplicity
O O1 -0.13693(17) 0.81379(12) 0.96252(10) 0.0356(2) Uani d . 1 1
H H1O -0.2022 0.8234 0.8749 0.053 Uiso d R 1 1
O O2 -0.14367(17) 0.74017(12) 0.69909(10) 0.0366(2) Uani d . 1 1
H H2O -0.1954 0.7791 0.6065 0.055 Uiso d R 1 1
N N1 0.2210(2) 0.86785(12) 0.64127(11) 0.0280(2) Uani d . 1 1
H H1N 0.2746 0.8901 0.5457 0.034 Uiso d R 1 1
N N2 0.2262(2) 0.92771(12) 0.86480(11) 0.0279(2) Uani d . 1 1
H H2N 0.2349 1.0033 0.9160 0.033 Uiso d R 1 1
S S1 0.35950(7) 1.14664(4) 0.63906(3) 0.03452(13) Uani d . 1 1
C C1 0.2615(2) 0.96882(14) 0.72002(13) 0.0244(2) Uani d . 1 1
C C2 0.1320(2) 0.71395(14) 0.70201(13) 0.0273(3) Uani d . 1 1
C C3 0.2177(2) 0.65313(14) 0.86236(13) 0.0285(3) Uani d . 1 1
H H3A 0.4050 0.6213 0.8688 0.034 Uiso calc R 1 1
H H3B 0.1433 0.5581 0.9075 0.034 Uiso calc R 1 1
C C4 0.1366(2) 0.78007(15) 0.94675(13) 0.0269(3) Uani d . 1 1
C C5 0.2428(3) 0.59777(17) 0.61166(16) 0.0391(3) Uani d . 1 1
H H5A 0.1869 0.6437 0.5109 0.059 Uiso calc R 1 1
H H5B 0.1827 0.4971 0.6486 0.059 Uiso calc R 1 1
H H5C 0.4287 0.5790 0.6183 0.059 Uiso calc R 1 1
C C6 0.2540(3) 0.72820(18) 1.10103(14) 0.0365(3) Uani d . 1 1
H H6A 0.1999 0.8124 1.1494 0.055 Uiso calc R 1 1
H H6B 0.4397 0.7081 1.0962 0.055 Uiso calc R 1 1
H H6C 0.1966 0.6312 1.1551 0.055 Uiso calc R 1 1

loop_
_atom_site_aniso_label
_atom_site_aniso_U_11
_atom_site_aniso_U_22
_atom_site_aniso_U_33
_atom_site_aniso_U_12
_atom_site_aniso_U_13
_atom_site_aniso_U_23
O1 0.0260(4) 0.0510(6) 0.0316(5) -0.0065(4) 0.0043(4) -0.0147(4)
O2 0.0294(5) 0.0502(6) 0.0331(5) -0.0117(4) -0.0005(4) -0.0128(4)
N1 0.0366(5) 0.0270(5) 0.0231(5) -0.0107(4) 0.0039(4) -0.0081(4)
N2 0.0347(5) 0.0276(5) 0.0236(5) -0.0084(4) 0.0025(4) -0.0091(4)
S1 0.0502(2) 0.02887(19) 0.02849(18) -0.01687(14) 0.00523(14) -0.00838(13)
C1 0.0229(5) 0.0250(6) 0.0256(6) -0.0036(4) 0.0006(4) -0.0076(4)
C2 0.0294(6) 0.0256(6) 0.0296(6) -0.0077(5) 0.0026(5) -0.0104(5)
C3 0.0303(6) 0.0249(6) 0.0293(6) -0.0059(5) 0.0021(5) -0.0048(5)
C4 0.0252(6) 0.0309(6) 0.0242(6) -0.0048(4) 0.0018(4) -0.0067(5)
C5 0.0509(8) 0.0324(7) 0.0400(7) -0.0099(6) 0.0072(6) -0.0188(6)
C6 0.0388(7) 0.0420(7) 0.0256(6) -0.0044(6) -0.0037(5) -0.0050(5)

loop_
_atom_type_symbol
_atom_type_description
_atom_type_scat_dispersion_real
_atom_type_scat_dispersion_imag
_atom_type_scat_source
C C 0.0033 0.0016 'International Tables Vol C Tables 4.2.6.8 and 6.1.1.4'
H H 0.0000 0.0000 'International Tables Vol C Tables 4.2.6.8 and 6.1.1.4'
O O 0.0106 0.0060 'International Tables Vol C Tables 4.2.6.8 and 6.1.1.4'
N N 0.0061 0.0033 'International Tables Vol C Tables 4.2.6.8 and 6.1.1.4'
S S 0.1246 0.1234 'International Tables Vol C Tables 4.2.6.8 and 6.1.1.4'

loop_
_geom_angle_atom_site_label_1
_geom_angle_atom_site_label_2
_geom_angle_atom_site_label_3
_geom_angle
C4 O1 H1O 104.7
C2 O2 H2O 107.2
C1 N1 C2 124.46(10)
C1 N1 H1N 117.0
C2 N1 H1N 118.0
C1 N2 C4 125.07(10)
C1 N2 H2N 118.2
C4 N2 H2N 116.1
N2 C1 N1 119.07(11)
N2 C1 S1 119.89(9)
N1 C1 S1 121.04(9)
O2 C2 N1 109.74(10)
O2 C2 C3 106.53(10)
N1 C2 C3 107.89(9)
O2 C2 C5 111.08(10)
N1 C2 C5 108.47(10)
C3 C2 C5 113.05(11)
C2 C3 C4 112.40(10)
C2 C3 H3A 109.1
C4 C3 H3A 109.1
C2 C3 H3B 109.1
C4 C3 H3B 109.1
H3A C3 H3B 107.9
O1 C4 N2 109.54(10)
O1 C4 C6 106.20(10)
N2 C4 C6 109.09(10)
O1 C4 C3 112.36(10)
N2 C4 C3 107.21(9)
C6 C4 C3 112.39(10)
C2 C5 H5A 109.5
C2 C5 H5B 109.5
H5A C5 H5B 109.5
C2 C5 H5C 109.5
H5A C5 H5C 109.5
H5B C5 H5C 109.5
C4 C6 H6A 109.5
C4 C6 H6B 109.5
H6A C6 H6B 109.5
C4 C6 H6C 109.5
H6A C6 H6C 109.5
H6B C6 H6C 109.5

loop_
_geom_bond_atom_site_label_1
_geom_bond_atom_site_label_2
_geom_bond_distance
O1 C4 1.4237(14)
O1 H1O 0.8800
O2 C2 1.4223(15)
O2 H2O 0.8800
N1 C1 1.3365(15)
N1 C2 1.4660(15)
N1 H1N 0.9200
N2 C1 1.3359(15)
N2 C4 1.4658(15)
N2 H2N 0.9199
S1 C1 1.7001(12)
C2 C3 1.5161(17)
C2 C5 1.5185(17)
C3 C4 1.5211(17)
C3 H3A 0.9700
C3 H3B 0.9700
C4 C6 1.5166(17)
C5 H5A 0.9600
C5 H5B 0.9600
C5 H5C 0.9600
C6 H6A 0.9600
C6 H6B 0.9600
C6 H6C 0.9600

loop_
_geom_hbond_atom_site_label_D
_geom_hbond_atom_site_label_H
_geom_hbond_atom_site_label_A
_geom_hbond_site_symmetry_A
_geom_hbond_distance_DH
_geom_hbond_distance_HA
_geom_hbond_distance_DA
_geom_hbond_angle_DHA
_geom_hbond_publ_flag
O1 H1O O2 . 0.88 1.98 2.727(2) 143 yes
O2 H2O S1 2_576 0.88 2.37 3.2490(10) 173 yes
N1 H1N S1 2_676 0.92 2.60 3.4140(10) 149 yes
N2 H2N O1 2_577 0.92 2.18 3.074(2) 164 yes

loop_
_geom_torsion_atom_site_label_1
_geom_torsion_atom_site_label_2
_geom_torsion_atom_site_label_3
_geom_torsion_atom_site_label_4
_geom_torsion
C4 N2 C1 N1 -2.11(17)
C4 N2 C1 S1 178.50(8)
C2 N1 C1 N2 1.77(18)
C2 N1 C1 S1 -178.85(9)
C1 N1 C2 O2 88.79(13)
C1 N1 C2 C3 -26.90(16)
C1 N1 C2 C5 -149.69(12)
O2 C2 C3 C4 -65.66(12)
N1 C2 C3 C4 52.12(13)
C5 C2 C3 C4 172.06(10)
C1 N2 C4 O1 -94.88(13)
C1 N2 C4 C6 149.26(11)
C1 N2 C4 C3 27.30(15)
C2 C3 C4 O1 68.34(13)
C2 C3 C4 N2 -52.07(12)
C2 C3 C4 C6 -171.94(10)
